data_1539362
loop_
_publ_author_name
'Yamamoto, S.'
'Sakuno, M.'
'Shinnaka, Y.'

_publ_section_title
;
 Structure analysis of the phase transition in K S C N
;
_journal_name_full 'Journal of the Physical Society of Japan'
_journal_page_first 4393
_journal_page_last 4399
_journal_volume 56
_journal_year 1987
_chemical_formula_sum 'C K N S'
_chemical_name_systematic 'K (S C N)'
_space_group_IT_number 140
_symmetry_space_group_name_Hall '-I 4 2c'
_symmetry_space_group_name_H-M 'I 4/m c m'
_cell_angle_alpha 90
_cell_angle_beta 90
_cell_angle_gamma 90
_cell_formula_units_Z 4
_cell_length_a 6.746
_cell_length_b 6.746
_cell_length_c 7.859
_cell_volume 357.651
_citation_journal_id_ASTM JUPSAU
_cod_data_source_file Yamamoto_JUPSAU_1987_1699.cif
_cod_data_source_block C1K1N1S1
_cod_original_cell_volume 357.6514
_cod_original_formula_sum 'C1 K1 N1 S1'
_cod_database_code 1539362

loop_
_symmetry_equiv_pos_as_xyz
x,y,z
-y,x,z
-x,-y,z
y,-x,z
x,-y,-z+1/2
y,x,-z+1/2
-x,y,-z+1/2
-y,-x,-z+1/2
-x,-y,-z
y,-x,-z
x,y,-z
-y,x,-z
-x,y,z-1/2
-y,-x,z-1/2
x,-y,z-1/2
y,x,z-1/2
x+1/2,y+1/2,z+1/2
-y+1/2,x+1/2,z+1/2
-x+1/2,-y+1/2,z+1/2
y+1/2,-x+1/2,z+1/2
x+1/2,-y+1/2,-z+1
y+1/2,x+1/2,-z+1
-x+1/2,y+1/2,-z+1
-y+1/2,-x+1/2,-z+1
-x+1/2,-y+1/2,-z+1/2
y+1/2,-x+1/2,-z+1/2
x+1/2,y+1/2,-z+1/2
-y+1/2,x+1/2,-z+1/2
-x+1/2,y+1/2,z
-y+1/2,-x+1/2,z
x+1/2,-y+1/2,z
y+1/2,x+1/2,z

loop_
_atom_site_label
_atom_site_type_symbol
_atom_site_fract_x
_atom_site_fract_y
_atom_site_fract_z
_atom_site_occupancy
_atom_site_U_iso_or_equiv
C1 C+4 0.4739 -0.0262 0 0.5 0.0
N1 N-3 0.356 -0.1441 0 0.5 0.0
K1 K+1 0 0 0.25 1 0.0
S1 S-2 0.646 0.146 0 0.5 0.0
